data_4101815
loop_
_publ_author_name
'Upadhyayula S. Raghavender'
Kantharaju
'Subrayashastry Aravinda'
'Narayanaswamy Shamala'
'Padmanabhan Balaram'

_publ_section_title
;
 Hydrophobic Peptide Channels and Encapsulated Water Wires
;
_journal_name_full 'Journal of the American Chemical Society'
_journal_page_first 1075
_journal_page_last 1086
_journal_paper_doi 10.1021/ja9083978
_journal_volume 132
_journal_year 2010
_chemical_formula_sum 'C29 H51 N5 O10'
_chemical_formula_weight 629.75
_chemical_name_common Boc-Pro-Aib-D-Val-Aib-D-Val-OMe
_chemical_name_systematic
; 
t-Butyloxycarbonyl-prolyl-alpha-aminoisobutyryl-D-valyl
-alpha-aminoisobutyryl-D-valyl-methyl ester
;
_space_group_IT_number 5
_symmetry_cell_setting monoclinic
_symmetry_space_group_name_Hall 'C 2y'
_symmetry_space_group_name_H-M 'C 1 2 1'
_atom_sites_solution_hydrogens geom
_atom_sites_solution_primary direct
_atom_sites_solution_secondary difmap
_audit_creation_method SHELXL-97
_cell_angle_alpha 90.00
_cell_angle_beta 94.207(3)
_cell_angle_gamma 90.00
_cell_formula_units_Z 4
_cell_length_a 20.728(4)
_cell_length_b 9.1079(15)
_cell_length_c 19.573(3)
_cell_measurement_temperature 293(2)
_cell_volume 3685.2(11)
_computing_data_collection SMART
_computing_data_reduction SAINT
_computing_structure_refinement 'SHELXL-97 (Sheldrick, 1997)'
_computing_structure_solution 'SHELXS-97 (Sheldrick, 1990)'
_diffrn_ambient_temperature 293(2)
_diffrn_measured_fraction_theta_full 0.912
_diffrn_measured_fraction_theta_max 0.912
_diffrn_measurement_device_type 'BRUKER AXS SMART APEX CCD with Mo source'
_diffrn_measurement_method 'omega scan'
_diffrn_radiation_type MoK\a
_diffrn_radiation_wavelength 0.71073
_diffrn_reflns_av_R_equivalents 0.0205
_diffrn_reflns_av_sigmaI/netI 0.0190
_diffrn_reflns_limit_h_max 24
_diffrn_reflns_limit_h_min -24
_diffrn_reflns_limit_k_max 11
_diffrn_reflns_limit_k_min -11
_diffrn_reflns_limit_l_max 23
_diffrn_reflns_limit_l_min -23
_diffrn_reflns_number 13928
_diffrn_reflns_theta_full 26.93
_diffrn_reflns_theta_max 26.93
_diffrn_reflns_theta_min 2.09
_exptl_absorpt_coefficient_mu 0.086
_exptl_absorpt_correction_type none
_exptl_crystal_colour 'color less'
_exptl_crystal_density_diffrn 1.135
_exptl_crystal_density_method 'not measured'
_exptl_crystal_description rods
_exptl_crystal_F_000 1360
_exptl_crystal_size_max 0.75
_exptl_crystal_size_mid 0.01
_exptl_crystal_size_min 0.19
_refine_diff_density_max 0.680
_refine_diff_density_min -0.293
_refine_diff_density_rms 0.055
_refine_ls_abs_structure_details 'Flack H D (1983), Acta Cryst. A39, 876-881'
_refine_ls_abs_structure_Flack 10(10)
_refine_ls_extinction_method none
_refine_ls_goodness_of_fit_ref 1.069
_refine_ls_hydrogen_treatment 'riding over the heavy atom'
_refine_ls_matrix_type full
_refine_ls_number_parameters 397
_refine_ls_number_reflns 3878
_refine_ls_number_restraints 1
_refine_ls_restrained_S_all 1.069
_refine_ls_R_factor_all 0.0774
_refine_ls_R_factor_gt 0.0672
_refine_ls_shift/su_max 0.171
_refine_ls_shift/su_mean 0.020
_refine_ls_structure_factor_coef Fsqd
_refine_ls_weighting_details 'calc w=1/[\s^2^(Fo^2^)+(0.1262P)^2^+1.0567P] where P=(Fo^2^+2Fc^2^)/3'
_refine_ls_weighting_scheme calc
_refine_ls_wR_factor_gt 0.1784
_refine_ls_wR_factor_ref 0.1897
_reflns_number_gt 3276
_reflns_number_total 3878
_reflns_threshold_expression >2sigma(I)
_cod_data_source_file ja9083978_si_008.cif
_cod_data_source_block pudv5b
_cod_original_cell_volume 3685.1(11)
_cod_database_code 4101815

loop_
_symmetry_equiv_pos_as_xyz
'x, y, z'
'-x, y, -z'
'x+1/2, y+1/2, z'
'-x+1/2, y+1/2, -z'

loop_
_atom_site_label
_atom_site_type_symbol
_atom_site_fract_x
_atom_site_fract_y
_atom_site_fract_z
_atom_site_U_iso_or_equiv
_atom_site_adp_type
_atom_site_occupancy
_atom_site_symmetry_multiplicity
_atom_site_calc_flag
_atom_site_refinement_flags
_atom_site_disorder_assembly
_atom_site_disorder_group
C1 C 0.3627(2) -0.0976(6) -0.0183(2) 0.0682(12) Uani 1 1 d . . .
C2 C 0.3366(4) -0.0003(11) -0.0787(4) 0.126(3) Uani 1 1 d . . .
H2A H 0.3720 0.0489 -0.0979 0.189 Uiso 1 1 calc R . .
H2B H 0.3072 0.0712 -0.0626 0.189 Uiso 1 1 calc R . .
H2C H 0.3143 -0.0604 -0.1131 0.189 Uiso 1 1 calc R . .
C3 C 0.4121(3) -0.1954(11) -0.0430(4) 0.116(3) Uani 1 1 d . . .
H3A H 0.4458 -0.1379 -0.0610 0.175 Uiso 1 1 calc R . .
H3B H 0.3928 -0.2578 -0.0784 0.175 Uiso 1 1 calc R . .
H3C H 0.4301 -0.2547 -0.0058 0.175 Uiso 1 1 calc R . .
C4 C 0.3099(4) -0.1753(13) 0.0130(3) 0.137(4) Uani 1 1 d . . .
H4A H 0.2795 -0.1052 0.0282 0.205 Uiso 1 1 calc R . .
H4B H 0.3274 -0.2319 0.0514 0.205 Uiso 1 1 calc R . .
H4C H 0.2884 -0.2396 -0.0202 0.205 Uiso 1 1 calc R . .
C0' C 0.4257(2) -0.0259(6) 0.0875(2) 0.0597(10) Uani 1 1 d . . .
O0 O 0.43054(19) -0.1462(4) 0.11130(18) 0.0789(10) Uani 1 1 d . . .
O O 0.3927(2) 0.0126(4) 0.02769(16) 0.0818(10) Uani 1 1 d . . .
N1 N 0.45337(17) 0.0939(5) 0.11633(17) 0.0603(9) Uani 1 1 d . . .
C1A C 0.48939(18) 0.0866(5) 0.18258(19) 0.0568(10) Uani 1 1 d . . .
H1A H 0.5259 0.0186 0.1809 0.068 Uiso 1 1 calc R . .
C1' C 0.44690(15) 0.0423(4) 0.23926(18) 0.0461(8) Uani 1 1 d . . .
O1 O 0.38896(11) 0.0735(3) 0.23621(13) 0.0533(6) Uani 1 1 d . . .
C1B C 0.5140(3) 0.2442(7) 0.1940(2) 0.0802(16) Uani 1 1 d . . .
H1B1 H 0.4882 0.2958 0.2257 0.096 Uiso 1 1 calc R . .
H1B2 H 0.5588 0.2443 0.2121 0.096 Uiso 1 1 calc R . .
C1G C 0.5071(3) 0.3155(7) 0.1236(3) 0.0850(15) Uani 1 1 d . . .
H1G1 H 0.5010 0.4207 0.1274 0.102 Uiso 1 1 calc R . .
H1G2 H 0.5450 0.2970 0.0986 0.102 Uiso 1 1 calc R . .
C1D C 0.4489(3) 0.2447(6) 0.0891(3) 0.0734(13) Uani 1 1 d . . .
H1D1 H 0.4095 0.2927 0.1013 0.088 Uiso 1 1 calc R . .
H1D2 H 0.4504 0.2458 0.0397 0.088 Uiso 1 1 calc R . .
N2 N 0.47696(13) -0.0275(4) 0.29223(15) 0.0500(7) Uani 1 1 d . . .
H2 H 0.5162 -0.0554 0.2888 0.060 Uiso 1 1 calc R . .
C2A C 0.44689(17) -0.0594(5) 0.35587(18) 0.0532(9) Uani 1 1 d . . .
C2' C 0.37861(17) -0.1267(4) 0.34100(17) 0.0447(7) Uani 1 1 d . . .
O2 O 0.33331(13) -0.0866(4) 0.37325(13) 0.0584(7) Uani 1 1 d . . .
C2B C 0.4420(3) 0.0793(7) 0.3980(3) 0.0771(14) Uani 1 1 d . . .
H2B1 H 0.4843 0.1210 0.4070 0.116 Uiso 1 1 calc R . .
H2B2 H 0.4242 0.0560 0.4406 0.116 Uiso 1 1 calc R . .
H2B3 H 0.4145 0.1487 0.3731 0.116 Uiso 1 1 calc R . .
C2G C 0.4888(2) -0.1763(7) 0.3944(3) 0.0814(15) Uani 1 1 d . . .
H2G1 H 0.4907 -0.2625 0.3664 0.122 Uiso 1 1 calc R . .
H2G2 H 0.4701 -0.2008 0.4364 0.122 Uiso 1 1 calc R . .
H2G3 H 0.5317 -0.1385 0.4044 0.122 Uiso 1 1 calc R . .
N3 N 0.37245(13) -0.2349(4) 0.29453(15) 0.0461(7) Uani 1 1 d . . .
H3 H 0.4034 -0.2540 0.2690 0.055 Uiso 1 1 calc R . .
C3A C 0.31274(17) -0.3196(4) 0.2879(2) 0.0506(8) Uani 1 1 d . . .
H3A1 H 0.3012 -0.3391 0.3347 0.061 Uiso 1 1 calc R . .
C3' C 0.25498(16) -0.2368(5) 0.25235(19) 0.0484(8) Uani 1 1 d . . .
O3 O 0.20130(13) -0.2908(4) 0.25155(18) 0.0680(8) Uani 1 1 d . . .
C3B C 0.3206(2) -0.4698(4) 0.2547(3) 0.0650(11) Uani 1 1 d . . .
H3B1 H 0.2795 -0.5219 0.2572 0.078 Uiso 1 1 calc R . .
C3G C 0.3721(3) -0.5592(5) 0.2963(4) 0.0925(18) Uani 1 1 d . . .
H3G1 H 0.3623 -0.5613 0.3434 0.139 Uiso 1 1 calc R . .
H3G2 H 0.4138 -0.5149 0.2927 0.139 Uiso 1 1 calc R . .
H3G3 H 0.3726 -0.6576 0.2788 0.139 Uiso 1 1 calc R . .
C3D C 0.3329(2) -0.4588(7) 0.1806(3) 0.0826(15) Uani 1 1 d . . .
H3D1 H 0.3378 -0.5556 0.1622 0.124 Uiso 1 1 calc R . .
H3D2 H 0.3717 -0.4034 0.1758 0.124 Uiso 1 1 calc R . .
H3D3 H 0.2970 -0.4106 0.1562 0.124 Uiso 1 1 calc R . .
N4 N 0.26717(12) -0.1056(3) 0.22536(15) 0.0442(7) Uani 1 1 d . . .
H4 H 0.3069 -0.0804 0.2229 0.053 Uiso 1 1 calc R . .
C4A C 0.21689(16) -0.0020(5) 0.19963(19) 0.0504(9) Uani 1 1 d . . .
C4' C 0.17591(18) 0.0506(6) 0.2572(2) 0.0626(11) Uani 1 1 d . . .
O4 O 0.12509(19) 0.1161(8) 0.2421(2) 0.121(2) Uani 1 1 d . . .
C4B C 0.2507(2) 0.1340(6) 0.1749(3) 0.0738(13) Uani 1 1 d . . .
H4B1 H 0.2779 0.1748 0.2120 0.111 Uiso 1 1 calc R . .
H4B2 H 0.2190 0.2053 0.1590 0.111 Uiso 1 1 calc R . .
H4B3 H 0.2767 0.1079 0.1381 0.111 Uiso 1 1 calc R . .
C4G C 0.1738(2) -0.0687(7) 0.1411(2) 0.0702(13) Uani 1 1 d . . .
H4G1 H 0.1527 -0.1545 0.1572 0.105 Uiso 1 1 calc R . .
H4G2 H 0.1998 -0.0953 0.1044 0.105 Uiso 1 1 calc R . .
H4G3 H 0.1419 0.0019 0.1249 0.105 Uiso 1 1 calc R . .
N5 N 0.19994(16) 0.0346(4) 0.32108(18) 0.0604(9) Uani 1 1 d . . .
H5 H 0.2372 -0.0066 0.3283 0.073 Uiso 1 1 calc R . .
C5A C 0.1666(2) 0.0829(7) 0.3797(3) 0.0738(13) Uani 1 1 d . . .
H5A H 0.1380 0.1643 0.3649 0.089 Uiso 1 1 calc R . .
C5' C 0.1258(3) -0.0377(10) 0.4038(4) 0.104(2) Uani 1 1 d . . .
O5 O 0.0730(3) 0.0007(15) 0.4215(6) 0.263(7) Uani 1 1 d . . .
C5B C 0.2145(3) 0.1395(8) 0.4357(3) 0.0936(18) Uani 1 1 d . . .
H5B H 0.2450 0.0603 0.4486 0.112 Uiso 1 1 calc R . .
C5G C 0.2520(5) 0.2665(12) 0.4106(4) 0.129(3) Uani 1 1 d . . .
H5G1 H 0.2827 0.2996 0.4465 0.193 Uiso 1 1 calc R . .
H5G2 H 0.2229 0.3451 0.3973 0.193 Uiso 1 1 calc R . .
H5G3 H 0.2746 0.2363 0.3719 0.193 Uiso 1 1 calc R . .
C5D C 0.1798(6) 0.1808(17) 0.4984(4) 0.165(5) Uani 1 1 d . . .
H5D1 H 0.1554 0.0982 0.5127 0.248 Uiso 1 1 calc R . .
H5D2 H 0.1510 0.2614 0.4874 0.248 Uiso 1 1 calc R . .
H5D3 H 0.2109 0.2091 0.5347 0.248 Uiso 1 1 calc R . .
O1M O 0.1540(4) -0.1604(8) 0.4118(3) 0.136(2) Uani 1 1 d . . .
C1M C 0.1337(11) -0.324(2) 0.4236(10) 0.250(10) Uani 1 1 d . . .
H1M1 H 0.1714 -0.3855 0.4252 0.375 Uiso 1 1 calc R . .
H1M2 H 0.1037 -0.3549 0.3867 0.375 Uiso 1 1 calc R . .
H1M3 H 0.1137 -0.3315 0.4661 0.375 Uiso 1 1 calc R . .
O1W O -0.01068(15) 0.1654(5) 0.2148(2) 0.0847(10) Uani 1 1 d . . .
O2W O 0.11984(19) -0.5508(6) 0.2770(3) 0.1140(15) Uani 1 1 d . . .

loop_
_atom_site_aniso_label
_atom_site_aniso_U_11
_atom_site_aniso_U_22
_atom_site_aniso_U_33
_atom_site_aniso_U_23
_atom_site_aniso_U_13
_atom_site_aniso_U_12
C1 0.066(3) 0.084(3) 0.052(2) -0.018(2) -0.0045(18) -0.013(2)
C2 0.151(6) 0.126(6) 0.092(4) -0.013(4) -0.056(4) -0.009(5)
C3 0.087(4) 0.156(7) 0.104(4) -0.059(5) -0.010(3) -0.004(4)
C4 0.108(5) 0.216(11) 0.088(4) -0.026(5) 0.021(3) -0.088(6)
C0' 0.060(2) 0.065(3) 0.053(2) -0.010(2) -0.0020(17) -0.009(2)
O0 0.091(2) 0.068(2) 0.074(2) -0.0046(17) -0.0170(17) -0.0136(18)
O 0.105(3) 0.075(2) 0.0618(17) -0.0105(15) -0.0217(16) -0.0170(19)
N1 0.0603(19) 0.072(2) 0.0483(16) -0.0053(16) 0.0020(14) -0.0165(18)
C1A 0.0426(18) 0.077(3) 0.0509(19) -0.0187(19) 0.0028(15) -0.0146(19)
C1' 0.0361(16) 0.0492(19) 0.0526(18) -0.0109(16) 0.0006(13) -0.0089(15)
O1 0.0346(12) 0.0605(16) 0.0646(14) 0.0073(13) 0.0030(10) -0.0032(11)
C1B 0.077(3) 0.101(4) 0.065(2) -0.018(3) 0.020(2) -0.048(3)
C1G 0.089(3) 0.076(3) 0.090(3) -0.005(3) 0.002(3) -0.031(3)
C1D 0.079(3) 0.073(3) 0.067(3) -0.006(2) 0.003(2) -0.012(3)
N2 0.0309(13) 0.0617(19) 0.0566(16) -0.0087(15) -0.0021(12) 0.0021(13)
C2A 0.0448(18) 0.067(3) 0.0466(17) -0.0057(17) -0.0046(14) 0.0079(17)
C2' 0.0449(17) 0.0466(18) 0.0426(15) 0.0091(15) 0.0043(13) 0.0084(15)
O2 0.0532(15) 0.0692(18) 0.0542(13) 0.0009(13) 0.0136(11) 0.0088(13)
C2B 0.075(3) 0.087(4) 0.069(3) -0.026(3) 0.000(2) -0.013(3)
C2G 0.061(3) 0.104(4) 0.076(3) 0.016(3) -0.017(2) 0.011(3)
N3 0.0345(13) 0.0469(16) 0.0570(16) 0.0011(14) 0.0047(11) 0.0060(12)
C3A 0.0415(18) 0.045(2) 0.066(2) 0.0072(17) 0.0092(15) -0.0004(15)
C3' 0.0374(17) 0.0476(19) 0.0611(19) 0.0017(17) 0.0099(14) -0.0018(15)
O3 0.0380(14) 0.0639(18) 0.103(2) 0.0113(16) 0.0087(13) -0.0091(12)
C3B 0.051(2) 0.041(2) 0.103(3) -0.005(2) 0.010(2) -0.0028(17)
C3G 0.086(3) 0.045(3) 0.147(5) 0.020(3) 0.015(3) 0.013(2)
C3D 0.062(3) 0.081(3) 0.105(4) -0.035(3) 0.006(2) -0.001(2)
N4 0.0265(12) 0.0515(17) 0.0547(14) 0.0036(14) 0.0047(10) 0.0019(12)
C4A 0.0343(16) 0.060(2) 0.0562(19) 0.0058(17) -0.0025(14) 0.0046(15)
C4' 0.0407(19) 0.077(3) 0.069(2) 0.007(2) 0.0009(17) 0.016(2)
O4 0.070(2) 0.199(6) 0.092(2) 0.002(3) -0.0050(18) 0.076(3)
C4B 0.053(2) 0.074(3) 0.092(3) 0.031(3) -0.016(2) 0.000(2)
C4G 0.044(2) 0.098(4) 0.067(2) 0.002(2) -0.0080(17) -0.004(2)
N5 0.0445(16) 0.068(2) 0.069(2) -0.0038(17) 0.0072(14) 0.0186(16)
C5A 0.065(3) 0.083(3) 0.076(3) 0.003(3) 0.020(2) 0.020(3)
C5' 0.079(4) 0.107(5) 0.130(5) 0.037(4) 0.038(4) 0.016(4)
O5 0.080(3) 0.354(16) 0.368(12) 0.207(13) 0.103(6) 0.038(6)
C5B 0.108(4) 0.107(5) 0.068(3) -0.016(3) 0.021(3) 0.017(4)
C5G 0.156(7) 0.115(6) 0.116(5) -0.026(5) 0.014(5) -0.036(6)
C5D 0.190(9) 0.212(12) 0.099(5) -0.059(7) 0.048(5) 0.042(9)
O1M 0.159(5) 0.118(5) 0.133(4) 0.030(4) 0.010(4) -0.043(4)
C1M 0.31(2) 0.204(16) 0.243(16) 0.003(15) 0.095(16) -0.108(17)
O1W 0.0530(17) 0.087(2) 0.114(3) 0.001(2) 0.0086(17) 0.0065(17)
O2W 0.064(2) 0.112(4) 0.167(4) 0.015(3) 0.018(2) 0.008(2)

loop_
_atom_type_symbol
_atom_type_description
_atom_type_scat_dispersion_real
_atom_type_scat_dispersion_imag
_atom_type_scat_source
C C 0.0033 0.0000 'International Tables Vol C Tables 4.2.6.8 and 6.1.1.4'
H H 0.0000 0.0000 'International Tables Vol C Tables 4.2.6.8 and 6.1.1.4'
N N 0.0061 0.0000 'International Tables Vol C Tables 4.2.6.8 and 6.1.1.4'
O O 0.0106 0.0000 'International Tables Vol C Tables 4.2.6.8 and 6.1.1.4'

loop_
_geom_angle_atom_site_label_1
_geom_angle_atom_site_label_2
_geom_angle_atom_site_label_3
_geom_angle
_geom_angle_site_symmetry_1
_geom_angle_site_symmetry_3
_geom_angle_publ_flag
O C1 C4 111.8(4) . . ?
O C1 C3 110.2(4) . . ?
C4 C1 C3 113.8(7) . . ?
O C1 C2 100.8(5) . . ?
C4 C1 C2 111.3(6) . . ?
C3 C1 C2 108.1(6) . . ?
O0 C0' N1 124.3(4) . . ?
O0 C0' O 126.7(4) . . ?
N1 C0' O 109.1(4) . . ?
C0' O C1 121.3(4) . . ?
C0' N1 C1A 121.1(4) . . ?
C0' N1 C1D 126.4(4) . . ?
C1A N1 C1D 112.4(4) . . ?
N1 C1A C1' 112.1(3) . . ?
N1 C1A C1B 103.4(4) . . ?
C1' C1A C1B 110.3(3) . . ?
O1 C1' N2 123.2(3) . . ?
O1 C1' C1A 121.2(3) . . ?
N2 C1' C1A 115.6(3) . . ?
C1G C1B C1A 105.1(4) . . ?
C1D C1G C1B 104.2(4) . . ?
N1 C1D C1G 102.3(4) . . ?
C1' N2 C2A 123.6(3) . . ?
N2 C2A C2B 110.3(4) . . ?
N2 C2A C2G 107.1(3) . . ?
C2B C2A C2G 111.6(4) . . ?
N2 C2A C2' 111.0(3) . . ?
C2B C2A C2' 109.6(3) . . ?
C2G C2A C2' 107.1(4) . . ?
O2 C2' N3 122.0(3) . . ?
O2 C2' C2A 120.6(3) . . ?
N3 C2' C2A 117.3(3) . . ?
C2' N3 C3A 119.2(3) . . ?
N3 C3A C3B 113.3(3) . . ?
N3 C3A C3' 114.1(3) . . ?
C3B C3A C3' 110.6(3) . . ?
O3 C3' N4 123.7(4) . . ?
O3 C3' C3A 119.3(4) . . ?
N4 C3' C3A 117.0(3) . . ?
C3D C3B C3A 112.6(4) . . ?
C3D C3B C3G 113.0(4) . . ?
C3A C3B C3G 110.1(4) . . ?
C3' N4 C4A 124.0(3) . . ?
N4 C4A C4G 111.3(4) . . ?
N4 C4A C4B 107.5(3) . . ?
C4G C4A C4B 110.1(4) . . ?
N4 C4A C4' 111.5(3) . . ?
C4G C4A C4' 110.5(3) . . ?
C4B C4A C4' 105.8(4) . . ?
O4 C4' N5 122.7(4) . . ?
O4 C4' C4A 119.0(4) . . ?
N5 C4' C4A 118.0(3) . . ?
C4' N5 C5A 123.2(3) . . ?
N5 C5A C5' 110.0(5) . . ?
N5 C5A C5B 110.6(4) . . ?
C5' C5A C5B 112.4(5) . . ?
O5 C5' O1M 129.2(8) . . ?
O5 C5' C5A 114.9(8) . . ?
O1M C5' C5A 115.2(5) . . ?
C5D C5B C5A 110.2(6) . . ?
C5D C5B C5G 111.3(8) . . ?
C5A C5B C5G 110.8(6) . . ?
C5' O1M C1M 136.9(11) . . ?

loop_
_geom_bond_atom_site_label_1
_geom_bond_atom_site_label_2
_geom_bond_distance
_geom_bond_site_symmetry_2
_geom_bond_publ_flag
C1 O 1.456(5) . ?
C1 C4 1.474(8) . ?
C1 C3 1.466(9) . ?
C1 C2 1.544(9) . ?
C0' O0 1.192(6) . ?
C0' N1 1.338(6) . ?
C0' O 1.358(5) . ?
N1 C1A 1.450(5) . ?
N1 C1D 1.474(7) . ?
C1A C1' 1.521(5) . ?
C1A C1B 1.534(7) . ?
C1' O1 1.231(4) . ?
C1' N2 1.332(5) . ?
C1B C1G 1.520(8) . ?
C1G C1D 1.486(7) . ?
N2 C2A 1.462(5) . ?
C2A C2B 1.516(7) . ?
C2A C2G 1.535(7) . ?
C2A C2' 1.550(5) . ?
C2' O2 1.225(4) . ?
C2' N3 1.340(5) . ?
N3 C3A 1.457(5) . ?
C3A C3B 1.527(6) . ?
C3A C3' 1.537(5) . ?
C3' O3 1.216(4) . ?
C3' N4 1.338(5) . ?
C3B C3D 1.495(8) . ?
C3B C3G 1.528(7) . ?
N4 C4A 1.467(5) . ?
C4A C4G 1.526(6) . ?
C4A C4B 1.520(6) . ?
C4A C4' 1.537(6) . ?
C4' O4 1.228(5) . ?
C4' N5 1.319(5) . ?
N5 C5A 1.451(6) . ?
C5A C5' 1.484(10) . ?
C5A C5B 1.514(9) . ?
C5' O5 1.224(9) . ?
C5' O1M 1.265(10) . ?
C5B C5D 1.514(8) . ?
C5B C5G 1.497(12) . ?
O1M C1M 1.57(2) . ?

loop_
_geom_torsion_atom_site_label_1
_geom_torsion_atom_site_label_2
_geom_torsion_atom_site_label_3
_geom_torsion_atom_site_label_4
_geom_torsion
_geom_torsion_site_symmetry_1
_geom_torsion_site_symmetry_2
_geom_torsion_site_symmetry_3
_geom_torsion_site_symmetry_4
_geom_torsion_publ_flag
O0 C0' O C1 -5.2(7) . . . . ?
N1 C0' O C1 174.0(4) . . . . ?
C4 C1 O C0' 65.2(7) . . . . ?
C3 C1 O C0' -62.4(6) . . . . ?
C2 C1 O C0' -176.4(5) . . . . ?
O0 C0' N1 C1A -3.6(7) . . . . ?
O C0' N1 C1A 177.1(4) . . . . ?
O0 C0' N1 C1D -180.0(5) . . . . ?
O C0' N1 C1D 0.8(6) . . . . ?
C0' N1 C1A C1' -63.3(5) . . . . ?
C1D N1 C1A C1' 113.6(4) . . . . ?
C0' N1 C1A C1B 178.0(4) . . . . ?
C1D N1 C1A C1B -5.2(5) . . . . ?
N1 C1A C1' O1 -30.0(6) . . . . ?
C1B C1A C1' O1 84.6(5) . . . . ?
N1 C1A C1' N2 151.8(4) . . . . ?
C1B C1A C1' N2 -93.6(5) . . . . ?
N1 C1A C1B C1G -17.0(5) . . . . ?
C1' C1A C1B C1G -137.1(4) . . . . ?
C1A C1B C1G C1D 32.9(6) . . . . ?
C0' N1 C1D C1G -157.8(4) . . . . ?
C1A N1 C1D C1G 25.6(5) . . . . ?
C1B C1G C1D N1 -34.9(6) . . . . ?
O1 C1' N2 C2A -7.5(6) . . . . ?
C1A C1' N2 C2A 170.6(4) . . . . ?
C1' N2 C2A C2B -74.2(4) . . . . ?
C1' N2 C2A C2G 164.1(4) . . . . ?
C1' N2 C2A C2' 47.5(5) . . . . ?
N2 C2A C2' O2 -137.0(4) . . . . ?
C2B C2A C2' O2 -14.9(5) . . . . ?
C2G C2A C2' O2 106.3(4) . . . . ?
N2 C2A C2' N3 46.5(4) . . . . ?
C2B C2A C2' N3 168.6(3) . . . . ?
C2G C2A C2' N3 -70.1(4) . . . . ?
O2 C2' N3 C3A -7.7(5) . . . . ?
C2A C2' N3 C3A 168.8(3) . . . . ?
C2' N3 C3A C3B -158.4(3) . . . . ?
C2' N3 C3A C3' 73.9(4) . . . . ?
N3 C3A C3' O3 -171.2(4) . . . . ?
C3B C3A C3' O3 59.6(5) . . . . ?
N3 C3A C3' N4 7.1(5) . . . . ?
C3B C3A C3' N4 -122.1(4) . . . . ?
N3 C3A C3B C3D -69.0(5) . . . . ?
C3' C3A C3B C3D 60.6(4) . . . . ?
N3 C3A C3B C3G 58.0(5) . . . . ?
C3' C3A C3B C3G -172.4(4) . . . . ?
O3 C3' N4 C4A 8.4(6) . . . . ?
C3A C3' N4 C4A -169.8(3) . . . . ?
C3' N4 C4A C4G -60.6(5) . . . . ?
C3' N4 C4A C4B 178.8(4) . . . . ?
C3' N4 C4A C4' 63.3(5) . . . . ?
N4 C4A C4' O4 -167.0(5) . . . . ?
C4G C4A C4' O4 -42.6(7) . . . . ?
C4B C4A C4' O4 76.5(6) . . . . ?
N4 C4A C4' N5 18.9(6) . . . . ?
C4G C4A C4' N5 143.2(5) . . . . ?
C4B C4A C4' N5 -97.7(5) . . . . ?
O4 C4' N5 C5A 4.6(9) . . . . ?
C4A C4' N5 C5A 178.6(4) . . . . ?
C4' N5 C5A C5' 90.9(6) . . . . ?
C4' N5 C5A C5B -144.5(5) . . . . ?
N5 C5A C5' O5 -140.1(9) . . . . ?
C5B C5A C5' O5 96.2(9) . . . . ?
N5 C5A C5' O1M 49.0(9) . . . . ?
C5B C5A C5' O1M -74.6(9) . . . . ?
N5 C5A C5B C5D -176.5(8) . . . . ?
C5' C5A C5B C5D -53.1(9) . . . . ?
N5 C5A C5B C5G 59.9(7) . . . . ?
C5' C5A C5B C5G -176.8(7) . . . . ?
O5 C5' O1M C1M 23(2) . . . . ?
C5A C5' O1M C1M -167.7(13) . . . . ?

loop_
_cod_related_entry_id
_cod_related_entry_database
_cod_related_entry_code
1 ChemSpider 30660074
